data_8106830
loop_
_publ_author_name
'Fan, Congbin'
'Fu, Yinglong'
'Pu, Shouzhi'

_publ_section_title
;
 Crystal structure of photochromic
 1-(2-methyl-5-phenyl-3-thienyl-2-[2-methyl-5-(4-ethoxylphenyl)-3-thienyl]
 3,3,4,4,5,5-hexafluoro-cyclopent-1-ene, C29H22F6OS2
;
_journal_issue 1
_journal_name_full 'Zeitschrift f\"ur Kristallographie - New Crystal Structures'
_journal_page_first 215
_journal_page_last 217
_journal_paper_doi 10.1515/ncrs-2015-0095
_journal_volume 231
_journal_year 2016
_chemical_formula_sum 'C29 H22 F6 O S2'
_chemical_formula_weight 564.59
_space_group_IT_number 14
_space_group_name_Hall '-P 2ybc'
_space_group_name_H-M_alt 'P 1 21/c 1'
_symmetry_cell_setting monoclinic
_symmetry_space_group_name_H-M 'P 1 21/c 1'
_atom_sites_solution_hydrogens geom
_atom_sites_solution_primary direct
_atom_sites_solution_secondary difmap
_cell_angle_alpha 90.00
_cell_angle_beta 91.7790(10)
_cell_angle_gamma 90.00
_cell_formula_units_Z 4
_cell_length_a 6.4504(2)
_cell_length_b 16.9752(4)
_cell_length_c 22.8762(6)
_cell_measurement_reflns_used 9375
_cell_measurement_temperature 100(2)
_cell_measurement_theta_max 27.49
_cell_measurement_theta_min 2.93
_cell_volume 2503.66(12)
_computing_cell_refinement 'Bruker SMART'
_computing_data_collection 'Bruker SMART'
_computing_data_reduction 'Bruker SAINT'
_computing_molecular_graphics 'Bruker SHELXTL'
_computing_publication_material 'Bruker SHELXTL'
_computing_structure_refinement 'SHELXL-97 (Sheldrick, 1997)'
_computing_structure_solution 'SHELXS-97 (Sheldrick, 1990)'
_diffrn_ambient_temperature 100(2)
_diffrn_measured_fraction_theta_full 0.997
_diffrn_measured_fraction_theta_max 0.997
_diffrn_measurement_device_type 'CCD area detector'
_diffrn_measurement_method 'phi and omega scans'
_diffrn_radiation_monochromator graphite
_diffrn_radiation_source 'fine-focus sealed tube'
_diffrn_radiation_type MoK\a
_diffrn_radiation_wavelength 0.71073
_diffrn_reflns_av_R_equivalents 0.0254
_diffrn_reflns_av_sigmaI/netI 0.0257
_diffrn_reflns_limit_h_max 8
_diffrn_reflns_limit_h_min -6
_diffrn_reflns_limit_k_max 22
_diffrn_reflns_limit_k_min -21
_diffrn_reflns_limit_l_max 29
_diffrn_reflns_limit_l_min -29
_diffrn_reflns_number 21976
_diffrn_reflns_theta_full 27.50
_diffrn_reflns_theta_max 27.50
_diffrn_reflns_theta_min 1.49
_exptl_absorpt_coefficient_mu 0.280
_exptl_absorpt_correction_T_max 0.9308
_exptl_absorpt_correction_T_min 0.8914
_exptl_absorpt_correction_type none
_exptl_crystal_colour colorless
_exptl_crystal_density_diffrn 1.498
_exptl_crystal_density_method 'not measured'
_exptl_crystal_description block
_exptl_crystal_F_000 1160
_exptl_crystal_size_max 0.42
_exptl_crystal_size_mid 0.28
_exptl_crystal_size_min 0.26
_refine_diff_density_max 0.437
_refine_diff_density_min -0.495
_refine_diff_density_rms 0.068
_refine_ls_extinction_method none
_refine_ls_goodness_of_fit_ref 1.078
_refine_ls_hydrogen_treatment mixed
_refine_ls_matrix_type full
_refine_ls_number_parameters 346
_refine_ls_number_reflns 5746
_refine_ls_number_restraints 0
_refine_ls_restrained_S_all 1.078
_refine_ls_R_factor_all 0.0495
_refine_ls_R_factor_gt 0.0377
_refine_ls_shift/su_max 0.001
_refine_ls_shift/su_mean 0.000
_refine_ls_structure_factor_coef Fsqd
_refine_ls_weighting_details 'calc w=1/[\s^2^(Fo^2^)+(0.0625P)^2^+1.3462P] where P=(Fo^2^+2Fc^2^)/3'
_refine_ls_weighting_scheme calc
_refine_ls_wR_factor_gt 0.1000
_refine_ls_wR_factor_ref 0.1156
_reflns_number_gt 4806
_reflns_number_total 5746
_reflns_threshold_expression >2sigma(I)
_cod_data_source_file suppl_ncrs-2015-0095_suppl.cif
_cod_data_source_block exp_2015
_cod_depositor_comments
;
The following automatic conversions were performed:

data item '_symmetry_cell_setting' value 'Monoclinic' was changed to
'monoclinic' in accordance with the built-in table derived from the
CIF Core dictionary named 'cif_core.dic' version 2.4.5 last updated
on 2014-11-21.

Automatic conversion script
Id: cif_fix_values 8738 2021-04-28 16:35:53Z antanas 
;
_cod_original_sg_symbol_H-M P2(1)/c
_cod_database_code 8106830

loop_
_symmetry_equiv_pos_as_xyz
'x, y, z'
'-x, y+1/2, -z+1/2'
'-x, -y, -z'
'x, -y-1/2, z-1/2'

loop_
_atom_site_label
_atom_site_type_symbol
_atom_site_fract_x
_atom_site_fract_y
_atom_site_fract_z
_atom_site_U_iso_or_equiv
_atom_site_adp_type
_atom_site_occupancy
_atom_site_symmetry_multiplicity
_atom_site_calc_flag
_atom_site_refinement_flags
_atom_site_disorder_assembly
_atom_site_disorder_group
C1 C 1.7209(3) 0.63972(13) 0.79683(10) 0.0353(5) Uani 1 1 d . . .
H1A H 1.6534 0.6156 0.8291 0.053 Uiso 1 1 calc R . .
H1B H 1.8022 0.6837 0.8107 0.053 Uiso 1 1 calc R . .
H1C H 1.8097 0.6019 0.7789 0.053 Uiso 1 1 calc R . .
C2 C 1.5597(3) 0.66799(11) 0.75242(8) 0.0238(4) Uani 1 1 d . . .
H2A H 1.4777 0.7100 0.7688 0.029 Uiso 1 1 calc R . .
H2B H 1.6262 0.6880 0.7180 0.029 Uiso 1 1 calc R . .
C3 C 1.2625(3) 0.61705(10) 0.70114(7) 0.0166(3) Uani 1 1 d . . .
C4 C 1.2223(3) 0.68886(11) 0.67380(8) 0.0204(4) Uani 1 1 d . . .
H4 H 1.3122 0.7311 0.6799 0.024 Uiso 1 1 calc R . .
C5 C 1.0483(3) 0.69730(10) 0.63743(8) 0.0197(4) Uani 1 1 d . . .
H5 H 1.0231 0.7456 0.6194 0.024 Uiso 1 1 calc R . .
C6 C 0.9098(3) 0.63559(10) 0.62697(7) 0.0168(3) Uani 1 1 d . . .
C7 C 0.9529(3) 0.56367(11) 0.65490(8) 0.0228(4) Uani 1 1 d . . .
H7 H 0.8637 0.5213 0.6486 0.027 Uiso 1 1 calc R . .
C8 C 1.1258(3) 0.55457(11) 0.69172(8) 0.0228(4) Uani 1 1 d . . .
H8 H 1.1506 0.5065 0.7102 0.027 Uiso 1 1 calc R . .
C9 C 0.7273(3) 0.64734(10) 0.58768(7) 0.0171(3) Uani 1 1 d . . .
C10 C 0.6724(3) 0.71381(11) 0.55731(7) 0.0198(4) Uani 1 1 d . . .
H10 H 0.7488 0.7602 0.5593 0.024 Uiso 1 1 calc R . .
C11 C 0.4860(3) 0.70526(10) 0.52219(7) 0.0182(3) Uani 1 1 d . . .
C12 C 0.3972(3) 0.63230(10) 0.52718(7) 0.0167(3) Uani 1 1 d . . .
C13 C 0.2004(3) 0.60131(11) 0.49955(8) 0.0205(4) Uani 1 1 d . . .
H13A H 0.1031 0.6437 0.4942 0.031 Uiso 1 1 calc R . .
H13B H 0.1429 0.5619 0.5244 0.031 Uiso 1 1 calc R . .
H13C H 0.2291 0.5784 0.4623 0.031 Uiso 1 1 calc R . .
C14 C 0.3992(3) 0.76915(10) 0.48575(8) 0.0201(4) Uani 1 1 d . . .
C15 C 0.3562(4) 0.84796(11) 0.51352(8) 0.0282(4) Uani 1 1 d . . .
C16 C 0.3013(3) 0.90274(11) 0.46203(8) 0.0260(4) Uani 1 1 d . . .
C17 C 0.2230(3) 0.84528(11) 0.41457(8) 0.0230(4) Uani 1 1 d . . .
C18 C 0.3323(3) 0.76849(10) 0.42914(8) 0.0189(4) Uani 1 1 d . . .
C19 C 0.3463(3) 0.70816(10) 0.38379(7) 0.0174(3) Uani 1 1 d . . .
C20 C 0.5082(3) 0.65639(10) 0.37674(7) 0.0180(3) Uani 1 1 d . . .
C21 C 0.7078(3) 0.64627(13) 0.41078(8) 0.0255(4) Uani 1 1 d . . .
H21A H 0.7537 0.6964 0.4256 0.038 Uiso 1 1 calc R . .
H21B H 0.8107 0.6250 0.3858 0.038 Uiso 1 1 calc R . .
H21C H 0.6874 0.6109 0.4428 0.038 Uiso 1 1 calc R . .
C22 C 0.1895(3) 0.70055(10) 0.33824(7) 0.0185(3) Uani 1 1 d . . .
H22 H 0.0708 0.7317 0.3362 0.022 Uiso 1 1 calc R . .
C23 C 0.2302(3) 0.64353(10) 0.29816(7) 0.0167(3) Uani 1 1 d . . .
C24 C 0.1068(3) 0.62087(10) 0.24539(7) 0.0179(3) Uani 1 1 d . . .
C25 C -0.0929(3) 0.65000(11) 0.23613(8) 0.0215(4) Uani 1 1 d . . .
H25 H -0.1483 0.6842 0.2633 0.026 Uiso 1 1 calc R . .
C26 C -0.2108(3) 0.62861(12) 0.18672(8) 0.0257(4) Uani 1 1 d . . .
H26 H -0.3442 0.6486 0.1809 0.031 Uiso 1 1 calc R . .
C27 C -0.1294(3) 0.57756(12) 0.14615(8) 0.0288(4) Uani 1 1 d . . .
H27 H -0.2082 0.5630 0.1131 0.035 Uiso 1 1 calc R . .
C28 C 0.0683(3) 0.54841(12) 0.15478(8) 0.0289(4) Uani 1 1 d . . .
H28 H 0.1229 0.5142 0.1275 0.035 Uiso 1 1 calc R . .
C29 C 0.1868(3) 0.56968(11) 0.20398(8) 0.0241(4) Uani 1 1 d . . .
H29 H 0.3203 0.5497 0.2094 0.029 Uiso 1 1 calc R . .
F1 F 0.5140(3) 0.87658(8) 0.54642(7) 0.0555(5) Uani 1 1 d . . .
F2 F 0.1909(3) 0.84331(8) 0.54884(6) 0.0475(4) Uani 1 1 d . . .
F3 F 0.4734(2) 0.93884(7) 0.44376(6) 0.0374(3) Uani 1 1 d . . .
F4 F 0.1643(2) 0.95866(7) 0.47495(5) 0.0355(3) Uani 1 1 d . . .
F5 F 0.01242(18) 0.83709(7) 0.41781(5) 0.0309(3) Uani 1 1 d . . .
F6 F 0.2567(2) 0.87300(7) 0.36040(5) 0.0321(3) Uani 1 1 d . . .
O1 O 1.43023(19) 0.60236(7) 0.73724(5) 0.0204(3) Uani 1 1 d . . .
S1 S 0.54413(7) 0.57411(2) 0.574366(18) 0.01704(11) Uani 1 1 d . . .
S2 S 0.46363(7) 0.59855(3) 0.315840(19) 0.01970(12) Uani 1 1 d . . .

loop_
_atom_site_aniso_label
_atom_site_aniso_U_11
_atom_site_aniso_U_22
_atom_site_aniso_U_33
_atom_site_aniso_U_23
_atom_site_aniso_U_13
_atom_site_aniso_U_12
C1 0.0301(11) 0.0293(11) 0.0452(13) 0.0005(9) -0.0200(9) -0.0018(9)
C2 0.0218(9) 0.0212(9) 0.0278(9) -0.0043(7) -0.0082(7) 0.0013(7)
C3 0.0143(8) 0.0209(8) 0.0147(8) -0.0012(6) -0.0004(6) 0.0032(6)
C4 0.0210(9) 0.0155(8) 0.0243(9) -0.0023(7) -0.0029(7) -0.0007(7)
C5 0.0234(9) 0.0149(8) 0.0205(8) 0.0012(6) -0.0027(7) 0.0021(7)
C6 0.0171(8) 0.0186(8) 0.0145(8) 0.0007(6) 0.0005(6) 0.0018(7)
C7 0.0197(9) 0.0207(9) 0.0277(9) 0.0070(7) -0.0050(7) -0.0042(7)
C8 0.0201(9) 0.0208(9) 0.0271(9) 0.0088(7) -0.0032(7) -0.0006(7)
C9 0.0185(8) 0.0170(8) 0.0156(8) -0.0006(6) -0.0007(6) -0.0006(7)
C10 0.0238(9) 0.0178(8) 0.0176(8) 0.0005(6) -0.0049(7) -0.0019(7)
C11 0.0221(9) 0.0174(8) 0.0147(8) -0.0018(6) -0.0044(6) 0.0022(7)
C12 0.0175(8) 0.0182(8) 0.0143(8) -0.0016(6) -0.0010(6) 0.0036(6)
C13 0.0189(9) 0.0219(9) 0.0205(9) -0.0011(7) -0.0019(7) 0.0005(7)
C14 0.0241(9) 0.0158(8) 0.0201(8) -0.0010(7) -0.0054(7) -0.0002(7)
C15 0.0450(12) 0.0185(9) 0.0205(9) -0.0023(7) -0.0116(8) 0.0039(8)
C16 0.0357(11) 0.0169(9) 0.0250(10) -0.0003(7) -0.0066(8) 0.0044(8)
C17 0.0275(10) 0.0216(9) 0.0194(9) 0.0008(7) -0.0061(7) 0.0050(8)
C18 0.0201(8) 0.0166(8) 0.0197(8) 0.0012(7) -0.0047(7) -0.0002(7)
C19 0.0201(8) 0.0158(8) 0.0161(8) 0.0018(6) -0.0032(6) -0.0020(7)
C20 0.0178(8) 0.0209(9) 0.0152(8) 0.0015(6) -0.0001(6) -0.0030(7)
C21 0.0175(9) 0.0367(11) 0.0221(9) -0.0012(8) -0.0015(7) 0.0026(8)
C22 0.0183(8) 0.0185(8) 0.0185(8) 0.0012(6) -0.0032(7) 0.0007(7)
C23 0.0172(8) 0.0165(8) 0.0165(8) 0.0040(6) -0.0004(6) -0.0022(6)
C24 0.0238(9) 0.0148(8) 0.0150(8) 0.0024(6) -0.0017(6) -0.0057(7)
C25 0.0230(9) 0.0217(9) 0.0196(8) -0.0006(7) -0.0021(7) -0.0029(7)
C26 0.0263(10) 0.0250(10) 0.0253(10) 0.0027(7) -0.0078(8) -0.0030(8)
C27 0.0420(12) 0.0234(10) 0.0201(9) 0.0007(7) -0.0115(8) -0.0070(9)
C28 0.0424(12) 0.0241(10) 0.0200(9) -0.0055(7) -0.0036(8) -0.0004(9)
C29 0.0284(10) 0.0209(9) 0.0227(9) -0.0017(7) -0.0020(7) 0.0001(8)
F1 0.0870(12) 0.0205(6) 0.0556(9) -0.0095(6) -0.0519(8) 0.0058(7)
F2 0.0850(11) 0.0314(7) 0.0271(7) 0.0015(5) 0.0163(7) 0.0181(7)
F3 0.0466(8) 0.0244(6) 0.0406(7) -0.0008(5) -0.0054(6) -0.0071(6)
F4 0.0546(8) 0.0234(6) 0.0281(6) -0.0036(5) -0.0060(5) 0.0155(6)
F5 0.0269(6) 0.0312(6) 0.0341(6) -0.0060(5) -0.0091(5) 0.0089(5)
F6 0.0511(8) 0.0240(6) 0.0208(6) 0.0055(4) -0.0045(5) 0.0062(5)
O1 0.0176(6) 0.0200(6) 0.0232(6) -0.0002(5) -0.0061(5) 0.0009(5)
S1 0.0179(2) 0.0155(2) 0.0176(2) 0.00123(15) -0.00138(15) 0.00074(16)
S2 0.0181(2) 0.0236(2) 0.0174(2) -0.00167(16) 0.00069(16) 0.00144(17)

loop_
_atom_type_symbol
_atom_type_description
_atom_type_scat_dispersion_real
_atom_type_scat_dispersion_imag
_atom_type_scat_source
C C 0.0033 0.0016 'International Tables Vol C Tables 4.2.6.8 and 6.1.1.4'
H H 0.0000 0.0000 'International Tables Vol C Tables 4.2.6.8 and 6.1.1.4'
O O 0.0106 0.0060 'International Tables Vol C Tables 4.2.6.8 and 6.1.1.4'
F F 0.0171 0.0103 'International Tables Vol C Tables 4.2.6.8 and 6.1.1.4'
S S 0.1246 0.1234 'International Tables Vol C Tables 4.2.6.8 and 6.1.1.4'

loop_
_geom_angle_atom_site_label_1
_geom_angle_atom_site_label_2
_geom_angle_atom_site_label_3
_geom_angle
_geom_angle_site_symmetry_1
_geom_angle_site_symmetry_3
O1 C2 C1 107.52(16) . .
O1 C3 C8 116.20(15) . .
O1 C3 C4 124.45(16) . .
C8 C3 C4 119.35(16) . .
C5 C4 C3 119.83(17) . .
C4 C5 C6 121.99(17) . .
C5 C6 C7 117.34(16) . .
C5 C6 C9 119.98(16) . .
C7 C6 C9 122.67(16) . .
C8 C7 C6 121.26(17) . .
C7 C8 C3 120.22(17) . .
C10 C9 C6 127.74(16) . .
C10 C9 S1 109.77(13) . .
C6 C9 S1 122.49(13) . .
C9 C10 C11 113.66(16) . .
C12 C11 C10 112.99(15) . .
C12 C11 C14 124.16(16) . .
C10 C11 C14 122.84(16) . .
C11 C12 C13 129.34(16) . .
C11 C12 S1 110.27(13) . .
C13 C12 S1 120.37(13) . .
C18 C14 C11 129.96(16) . .
C18 C14 C15 110.66(15) . .
C11 C14 C15 119.17(15) . .
F1 C15 F2 106.47(17) . .
F1 C15 C14 114.30(17) . .
F2 C15 C14 110.87(17) . .
F1 C15 C16 111.41(17) . .
F2 C15 C16 108.98(17) . .
C14 C15 C16 104.78(15) . .
F4 C16 F3 107.62(16) . .
F4 C16 C15 113.53(17) . .
F3 C16 C15 109.99(17) . .
F4 C16 C17 113.77(16) . .
F3 C16 C17 109.05(16) . .
C15 C16 C17 102.78(15) . .
F6 C17 F5 105.84(14) . .
F6 C17 C18 114.54(16) . .
F5 C17 C18 110.89(15) . .
F6 C17 C16 111.69(16) . .
F5 C17 C16 109.37(16) . .
C18 C17 C16 104.53(14) . .
C14 C18 C19 131.33(16) . .
C14 C18 C17 109.64(15) . .
C19 C18 C17 119.02(15) . .
C20 C19 C22 112.16(15) . .
C20 C19 C18 126.38(16) . .
C22 C19 C18 121.36(16) . .
C19 C20 C21 131.01(16) . .
C19 C20 S2 110.52(13) . .
C21 C20 S2 118.41(14) . .
C23 C22 C19 113.92(16) . .
C22 C23 C24 128.62(16) . .
C22 C23 S2 109.96(13) . .
C24 C23 S2 121.39(13) . .
C25 C24 C29 118.58(16) . .
C25 C24 C23 120.38(16) . .
C29 C24 C23 121.05(17) . .
C24 C25 C26 120.80(18) . .
C27 C26 C25 119.92(19) . .
C28 C27 C26 119.84(18) . .
C27 C28 C29 120.48(19) . .
C28 C29 C24 120.39(18) . .
C3 O1 C2 116.85(14) . .
C12 S1 C9 93.30(8) . .
C20 S2 C23 93.43(8) . .

loop_
_geom_bond_atom_site_label_1
_geom_bond_atom_site_label_2
_geom_bond_distance
_geom_bond_site_symmetry_2
C1 C2 1.509(3) .
C2 O1 1.429(2) .
C3 O1 1.364(2) .
C3 C8 1.392(3) .
C3 C4 1.391(2) .
C4 C5 1.383(2) .
C5 C6 1.393(2) .
C6 C7 1.402(2) .
C6 C9 1.472(2) .
C7 C8 1.385(3) .
C9 C10 1.366(2) .
C9 S1 1.7352(18) .
C10 C11 1.432(2) .
C11 C12 1.371(3) .
C11 C14 1.468(2) .
C12 C13 1.496(2) .
C12 S1 1.7250(17) .
C14 C18 1.352(2) .
C14 C15 1.510(3) .
C15 F1 1.338(2) .
C15 F2 1.360(3) .
C15 C16 1.533(3) .
C16 F4 1.336(2) .
C16 F3 1.346(2) .
C16 C17 1.533(3) .
C17 F6 1.349(2) .
C17 F5 1.370(2) .
C17 C18 1.514(2) .
C18 C19 1.463(2) .
C19 C20 1.378(3) .
C19 C22 1.435(2) .
C20 C21 1.494(2) .
C20 S2 1.7211(18) .
C22 C23 1.364(2) .
C23 C24 1.476(2) .
C23 S2 1.7251(18) .
C24 C25 1.390(3) .
C24 C29 1.396(3) .
C25 C26 1.391(2) .
C26 C27 1.385(3) .
C27 C28 1.377(3) .
C28 C29 1.389(3) .
